data_4029147
loop_
_publ_author_name
'Camus, Nathalie'
'Halime, Zakaria'
'Le Bris, Nathalie'
'Bernard, H\'el\`ene'
'Platas-Iglesias, Carlos'
'Tripier, Rapha\"el'

_publ_section_title
;
 Full Control of the Regiospecific N-Functionalization of C-Functionalized
 Cyclam Bisaminal Derivatives and Application to the Synthesis of their
 TETA, TE2A, and CB-TE2A Analogues.
;
_journal_issue 5
_journal_name_full 'The Journal of organic chemistry'
_journal_page_first 1885
_journal_page_last 1899
_journal_paper_doi 10.1021/jo4028566
_journal_volume 79
_journal_year 2014
_chemical_formula_moiety 'C26 H38 N4 O Cu 2+, (Cl O4 1-)2'
_chemical_formula_sum 'C26 H38 Cl2 Cu N4 O9'
_chemical_formula_weight 685.04
_space_group_IT_number 2
_symmetry_cell_setting triclinic
_symmetry_Int_Tables_number 2
_symmetry_space_group_name_Hall '-P 1'
_symmetry_space_group_name_H-M 'P -1'
_atom_sites_solution_hydrogens geom
_atom_sites_solution_primary direct
_atom_sites_solution_secondary difmap
_audit_conform_dict_location ftp://ftp.iucr.org/pub/cif_core.dic
_audit_conform_dict_name cif_core.dic
_audit_conform_dict_version 2.3
_audit_creation_date 2010-07-09T19:07:49-00:00
_audit_creation_method 'WinGX routine CIF_UPDATE'
_cell_angle_alpha 77.317(15)
_cell_angle_beta 82.748(14)
_cell_angle_gamma 89.651(14)
_cell_formula_units_Z 4
_cell_length_a 8.9495(16)
_cell_length_b 13.606(2)
_cell_length_c 25.842(5)
_cell_measurement_reflns_used 1504
_cell_measurement_temperature 170(2)
_cell_measurement_theta_max 17.85
_cell_measurement_theta_min 2.6
_cell_volume 3044.6(9)
_computing_cell_refinement
;
        CrysAlis RED, Oxford Diffraction Ltd.,
        Version 1.171.33.52 (release 06-11-2009 CrysAlis171 .NET)
        (compiled Nov  6 2009,16:24:50)
;
_computing_data_collection
;
        CrysAlis CCD, Oxford Diffraction Ltd.,
        Version 1.171.33.52 (release 06-11-2009 CrysAlis171 .NET)
        (compiled Nov  6 2009,16:24:50)
;
_computing_data_reduction
;
        CrysAlis RED, Oxford Diffraction Ltd.,
        Version 1.171.33.52 (release 06-11-2009 CrysAlis171 .NET)
        (compiled Nov  6 2009,16:24:50)
;
_computing_molecular_graphics 'ORTEP3 for Windows (Farrugia, 1997)'
_computing_publication_material 'PLATON (Spek, 1980-2002)'
_computing_structure_refinement 'SHELXL-97 (Sheldrick, 1997)'
_computing_structure_solution 'SHELXS-97 (Sheldrick, 1997)'
_diffrn_ambient_temperature 170(2)
_diffrn_detector 'CCD plate'
_diffrn_detector_area_resol_mean 8.3622
_diffrn_measured_fraction_theta_full 0.992
_diffrn_measured_fraction_theta_max 0.992
_diffrn_measurement_device 'Kappa-geometry diffractometer'
_diffrn_measurement_device_type 'Xcalibur, Sapphire2, large Be window'
_diffrn_measurement_method
;
4 stepped omega-scans over 115 deg. with kappa -79 deg. (chi -58.3 deg.),
phi 0, 90, 180, 270 deg.
sep 1 deg., exposure time 60 s
detector distance 50 mm
detector angle 30 deg.
;
_diffrn_orient_matrix_UB_11 -0.0201410303
_diffrn_orient_matrix_UB_12 -0.0494748978
_diffrn_orient_matrix_UB_13 0.0148142336
_diffrn_orient_matrix_UB_21 0.0710771015
_diffrn_orient_matrix_UB_22 -0.0041965266
_diffrn_orient_matrix_UB_23 0.0096305007
_diffrn_orient_matrix_UB_31 -0.0304755232
_diffrn_orient_matrix_UB_32 0.0197792153
_diffrn_orient_matrix_UB_33 0.0221928733
_diffrn_radiation_monochromator graphite
_diffrn_radiation_probe x-ray
_diffrn_radiation_type MoK\a
_diffrn_radiation_wavelength 0.71073
_diffrn_reflns_av_R_equivalents 0.1624
_diffrn_reflns_av_unetI/netI 0.4464
_diffrn_reflns_limit_h_max 10
_diffrn_reflns_limit_h_min -10
_diffrn_reflns_limit_k_max 16
_diffrn_reflns_limit_k_min -16
_diffrn_reflns_limit_l_max 31
_diffrn_reflns_limit_l_min -26
_diffrn_reflns_number 21667
_diffrn_reflns_theta_full 25.35
_diffrn_reflns_theta_max 25.35
_diffrn_reflns_theta_min 3.16
_diffrn_source 'sealed X-ray tube'
_exptl_absorpt_coefficient_mu 0.95
_exptl_absorpt_correction_type none
_exptl_crystal_colour violet
_exptl_crystal_density_diffrn 1.494
_exptl_crystal_density_method 'not measured'
_exptl_crystal_description 'planar chip'
_exptl_crystal_F_000 1428
_exptl_crystal_recrystallization_method 'Slow evaporation of saturated solution'
_exptl_crystal_size_max 0.18
_exptl_crystal_size_mid 0.06
_exptl_crystal_size_min 0.03
_refine_diff_density_max 0.671
_refine_diff_density_min -0.512
_refine_diff_density_rms 0.091
_refine_ls_extinction_method none
_refine_ls_goodness_of_fit_ref 0.853
_refine_ls_hydrogen_treatment constr
_refine_ls_matrix_type full
_refine_ls_number_parameters 655
_refine_ls_number_reflns 11071
_refine_ls_number_restraints 581
_refine_ls_restrained_S_all 0.868
_refine_ls_R_factor_all 0.3102
_refine_ls_R_factor_gt 0.0886
_refine_ls_shift/su_max 0
_refine_ls_shift/su_mean 0
_refine_ls_structure_factor_coef Fsqd
_refine_ls_weighting_details 'calc w=1/[\s^2^(Fo^2^)+(0.0290P)^2^+0.0000P] where P=(Fo^2^+2Fc^2^)/3'
_refine_ls_weighting_scheme calc
_refine_ls_wR_factor_gt 0.1355
_refine_ls_wR_factor_ref 0.2101
_reflns_number_gt 2609
_reflns_number_total 11071
_reflns_threshold_expression >2sigma(I)
_cod_data_source_file jo4028566_si_002.cif
_cod_data_source_block cd41b-b0
_cod_original_sg_symbol_Hall -P1
_cod_database_code 4029147

loop_
_symmetry_equiv_pos_as_xyz
'x, y, z'
'-x, -y, -z'

loop_
_atom_site_label
_atom_site_type_symbol
_atom_site_fract_x
_atom_site_fract_y
_atom_site_fract_z
_atom_site_U_iso_or_equiv
_atom_site_adp_type
_atom_site_occupancy
_atom_site_symmetry_multiplicity
_atom_site_calc_flag
_atom_site_refinement_flags
_atom_site_disorder_assembly
_atom_site_disorder_group
C1A C 0.186(2) 0.8545(13) 0.0856(6) 0.034(3) Uiso 0.5 1 d PDU A 1
H1A1 H 0.1039 0.8175 0.112 0.04 Uiso 0.5 1 calc PR A 1
H1A2 H 0.1389 0.9111 0.0626 0.04 Uiso 0.5 1 calc PR A 1
C2A C 0.293(3) 0.8979(14) 0.1156(8) 0.043(4) Uiso 0.5 1 d PDU A 1
H2A H 0.3737 0.9387 0.0896 0.051 Uiso 0.5 1 calc PR A 1
C3A C 0.364(3) 0.8212(18) 0.1553(9) 0.052(6) Uiso 0.5 1 d PDU A 1
H3A1 H 0.437 0.8563 0.1712 0.063 Uiso 0.5 1 calc PR A 1
H3A2 H 0.2846 0.7902 0.1844 0.063 Uiso 0.5 1 calc PR A 1
C4A C 0.495(3) 0.6625(13) 0.1767(11) 0.056(6) Uiso 0.5 1 d PDU A 1
H4A1 H 0.5997 0.6466 0.1641 0.067 Uiso 0.5 1 calc PR A 1
H4A2 H 0.4988 0.6915 0.2084 0.067 Uiso 0.5 1 calc PR A 1
C5A C 0.412(3) 0.5717(17) 0.1931(9) 0.075(6) Uiso 0.5 1 d PDU A 1
H5A1 H 0.3186 0.5837 0.2157 0.09 Uiso 0.5 1 calc PR A 1
H5A2 H 0.4712 0.5224 0.2159 0.09 Uiso 0.5 1 calc PR A 1
C6A C 0.2255(11) 0.4653(9) 0.1709(5) 0.044(3) Uani 0.5 1 d PDU A 1
H6A1 H 0.1511 0.5071 0.1875 0.053 Uiso 0.5 1 calc PR A 1
H6A2 H 0.246 0.4063 0.199 0.053 Uiso 0.5 1 calc PR A 1
C1B C 0.180(2) 0.8538(13) 0.0850(6) 0.034(3) Uiso 0.5 1 d PDU A 2
H1B1 H 0.0918 0.8184 0.1082 0.04 Uiso 0.5 1 calc PR A 2
H1B2 H 0.1431 0.9132 0.0609 0.04 Uiso 0.5 1 calc PR A 2
C2B C 0.280(3) 0.8912(14) 0.1201(8) 0.043(4) Uiso 0.5 1 d PDU A 2
H2B H 0.3746 0.9236 0.0982 0.051 Uiso 0.5 1 calc PR A 2
C3B C 0.318(3) 0.8093(18) 0.1661(8) 0.052(6) Uiso 0.5 1 d PDU A 2
H3B1 H 0.3706 0.8402 0.1903 0.063 Uiso 0.5 1 calc PR A 2
H3B2 H 0.2235 0.7772 0.1866 0.063 Uiso 0.5 1 calc PR A 2
C4B C 0.464(3) 0.6596(14) 0.1945(11) 0.056(6) Uiso 0.5 1 d PDU A 2
H4B1 H 0.574 0.6514 0.187 0.067 Uiso 0.5 1 calc PR A 2
H4B2 H 0.4454 0.6886 0.2266 0.067 Uiso 0.5 1 calc PR A 2
C5B C 0.392(3) 0.5637(17) 0.2060(9) 0.075(6) Uiso 0.5 1 d PDU A 2
H5B1 H 0.2954 0.5653 0.2289 0.09 Uiso 0.5 1 calc PR A 2
H5B2 H 0.4566 0.5136 0.2261 0.09 Uiso 0.5 1 calc PR A 2
C6B C 0.2255(11) 0.4653(9) 0.1709(5) 0.044(3) Uani 0.5 1 d PDU A 2
H6B1 H 0.1464 0.502 0.1889 0.053 Uiso 0.5 1 calc PR A 2
H6B2 H 0.2489 0.4051 0.1978 0.053 Uiso 0.5 1 calc PR A 2
C7 C 0.1571(13) 0.4280(9) 0.1262(5) 0.046(4) Uani 1 1 d U . .
H7A H 0.2317 0.3864 0.1096 0.055 Uiso 1 1 calc R A 1
H7B H 0.0673 0.3848 0.1423 0.055 Uiso 1 1 calc R A 1
C8 C 0.1117(13) 0.5147(9) 0.0826(5) 0.032(3) Uani 1 1 d U A .
H8A H 0.0599 0.4858 0.0575 0.039 Uiso 1 1 calc R . .
H8B H 0.0384 0.5565 0.0996 0.039 Uiso 1 1 calc R . .
C9 C 0.1836(14) 0.6541(9) 0.0080(5) 0.037(3) Uani 1 1 d U A .
H9A H 0.0989 0.6246 -0.0052 0.044 Uiso 1 1 calc R . .
H9B H 0.2665 0.6715 -0.0219 0.044 Uiso 1 1 calc R . .
C10 C 0.1333(14) 0.7473(9) 0.0261(5) 0.035(3) Uani 1 1 d U A .
H10A H 0.1106 0.7994 -0.005 0.042 Uiso 1 1 calc R . .
H10B H 0.0399 0.7322 0.0517 0.042 Uiso 1 1 calc R . .
C11A C 0.200(4) 0.9679(16) 0.1475(9) 0.096(6) Uiso 0.5 1 d PDU A 1
H11A H 0.2634 0.9874 0.1726 0.116 Uiso 0.5 1 calc PR A 1
H11B H 0.1121 0.9288 0.1692 0.116 Uiso 0.5 1 calc PR A 1
C12A C 0.142(3) 1.0668(19) 0.1121(14) 0.120(12) Uiso 0.5 1 d PDU A 1
H12A H 0.0869 1.0511 0.0839 0.145 Uiso 0.5 1 calc PR A 1
H12B H 0.0749 1.1041 0.1342 0.145 Uiso 0.5 1 calc PR A 1
C11B C 0.188(4) 0.9690(15) 0.1460(10) 0.096(6) Uiso 0.5 1 d PDU A 2
H11C H 0.1927 0.9515 0.185 0.116 Uiso 0.5 1 calc PR A 2
H11D H 0.0813 0.9626 0.1405 0.116 Uiso 0.5 1 calc PR A 2
C12B C 0.241(4) 1.0832(18) 0.1238(15) 0.120(12) Uiso 0.5 1 d PDU A 2
H12C H 0.3472 1.0938 0.129 0.145 Uiso 0.5 1 calc PR A 2
H12D H 0.23 1.1062 0.0855 0.145 Uiso 0.5 1 calc PR A 2
C13 C 0.3733(15) 0.8389(9) 0.0087(5) 0.049(4) Uani 1 1 d U A .
H13A H 0.4496 0.8657 0.0269 0.059 Uiso 1 1 calc R . .
H13B H 0.423 0.7874 -0.0088 0.059 Uiso 1 1 calc R . .
C14 C 0.3303(9) 0.9233(6) -0.0343(4) 0.042(3) Uani 1 1 d GU . .
C15 C 0.2946(9) 1.0180(7) -0.0261(3) 0.042(4) Uani 1 1 d GU . .
H15 H 0.2974 1.0324 0.0082 0.051 Uiso 1 1 calc R . .
C16 C 0.2550(9) 1.0919(6) -0.0676(4) 0.044(4) Uani 1 1 d GU . .
H16 H 0.2305 1.1571 -0.0619 0.053 Uiso 1 1 calc R . .
C17 C 0.2509(10) 1.0710(7) -0.1173(3) 0.054(4) Uani 1 1 d GU . .
H17 H 0.2237 1.1219 -0.1459 0.065 Uiso 1 1 calc R . .
C18 C 0.2866(10) 0.9763(7) -0.1255(3) 0.060(4) Uani 1 1 d GU . .
H18 H 0.2838 0.9619 -0.1598 0.072 Uiso 1 1 calc R . .
C19 C 0.3262(9) 0.9024(6) -0.0840(4) 0.046(4) Uani 1 1 d GU . .
H19 H 0.3507 0.8372 -0.0897 0.055 Uiso 1 1 calc R . .
C20A C 0.4891(16) 0.4648(17) 0.1272(10) 0.036(4) Uiso 0.5 1 d PDU A 1
H20A H 0.579 0.5093 0.1133 0.043 Uiso 0.5 1 calc PR A 1
H20B H 0.4531 0.4448 0.0963 0.043 Uiso 0.5 1 calc PR A 1
C21A C 0.540(3) 0.3677(15) 0.1647(9) 0.043(4) Uiso 0.5 1 d PGDU A 1
C22A C 0.464(3) 0.2783(19) 0.1743(11) 0.046(5) Uiso 0.5 1 d PGDU A 1
H22A H 0.3737 0.2739 0.1591 0.055 Uiso 0.5 1 calc PR A 1
C23A C 0.517(3) 0.1953(17) 0.2055(11) 0.047(5) Uiso 0.5 1 d PGU A 1
H23A H 0.4635 0.1327 0.2122 0.057 Uiso 0.5 1 calc PR A 1
C24A C 0.646(2) 0.2016(15) 0.2272(8) 0.053(6) Uiso 0.5 1 d PGU A 1
H24A H 0.683 0.1435 0.2491 0.064 Uiso 0.5 1 calc PR A 1
C25A C 0.7223(19) 0.2910(16) 0.2176(7) 0.048(6) Uiso 0.5 1 d PGU A 1
H25A H 0.8127 0.2954 0.2328 0.057 Uiso 0.5 1 calc PR A 1
C26A C 0.669(2) 0.3741(14) 0.1864(8) 0.058(7) Uiso 0.5 1 d PGU A 1
H26A H 0.7229 0.4366 0.1797 0.07 Uiso 0.5 1 calc PR A 1
C20B C 0.4955(19) 0.4762(17) 0.1345(10) 0.036(4) Uiso 0.5 1 d PDU A 2
H20C H 0.5867 0.52 0.1291 0.043 Uiso 0.5 1 calc PR A 2
H20D H 0.4777 0.4658 0.099 0.043 Uiso 0.5 1 calc PR A 2
C21B C 0.529(3) 0.3718(15) 0.1700(9) 0.043(4) Uiso 0.5 1 d PGDU A 2
C22B C 0.467(3) 0.2836(18) 0.1641(10) 0.046(5) Uiso 0.5 1 d PGDU A 2
H22B H 0.4019 0.2848 0.1376 0.055 Uiso 0.5 1 calc PR A 2
C23B C 0.498(2) 0.1937(16) 0.1966(11) 0.047(5) Uiso 0.5 1 d PGU A 2
H23B H 0.4548 0.1327 0.1926 0.057 Uiso 0.5 1 calc PR A 2
C24B C 0.592(2) 0.1919(15) 0.2349(8) 0.053(6) Uiso 0.5 1 d PGU A 2
H24B H 0.6134 0.1297 0.2574 0.064 Uiso 0.5 1 calc PR A 2
C25B C 0.6542(19) 0.2801(16) 0.2408(6) 0.048(6) Uiso 0.5 1 d PGU A 2
H25B H 0.7191 0.2789 0.2673 0.057 Uiso 0.5 1 calc PR A 2
C26B C 0.623(2) 0.3701(14) 0.2083(8) 0.058(7) Uiso 0.5 1 d PGU A 2
H26B H 0.6662 0.4311 0.2123 0.07 Uiso 0.5 1 calc PR A 2
N1 N 0.2495(11) 0.7858(7) 0.0517(4) 0.038(3) Uani 1 1 d DU . .
N2A N 0.442(3) 0.7411(15) 0.1342(8) 0.035(4) Uiso 0.5 1 d PDU A 1
N3A N 0.3691(16) 0.5259(13) 0.1503(9) 0.048(3) Uiso 0.5 1 d PDU A 1
N2B N 0.413(3) 0.7319(15) 0.1486(8) 0.035(4) Uiso 0.5 1 d PDU A 2
N3B N 0.3637(17) 0.5315(13) 0.1558(8) 0.048(3) Uiso 0.5 1 d PDU A 2
N4 N 0.2355(11) 0.5799(8) 0.0519(4) 0.038(3) Uani 1 1 d U . .
O1A O 0.283(3) 1.125(2) 0.0886(11) 0.157(9) Uiso 0.5 1 d PDU A 1
H1O1 H 0.2619 1.1841 0.0737 0.235 Uiso 0.5 1 calc PR A 1
O1B O 0.137(3) 1.1344(17) 0.1572(11) 0.157(9) Uiso 0.5 1 d PDU A 2
H1O2 H 0.0822 1.1728 0.1378 0.235 Uiso 0.5 1 calc PR A 2
Cu1 Cu 0.32830(18) 0.65767(13) 0.09852(7) 0.0386(5) Uani 1 1 d U A .
C51 C 0.9132(12) 0.9285(9) 0.4265(4) 0.033(3) Uani 1 1 d DU . .
H51A H 0.9612 0.9956 0.4225 0.039 Uiso 1 1 calc R . .
H51B H 0.9815 0.8777 0.4439 0.039 Uiso 1 1 calc R . .
C52 C 0.7678(12) 0.9236(9) 0.4637(4) 0.037(3) Uani 1 1 d DU . .
H52 H 0.6965 0.9727 0.4459 0.044 Uiso 1 1 calc R . .
C53 C 0.6942(13) 0.8200(9) 0.4781(4) 0.044(4) Uani 1 1 d DU . .
H53A H 0.7688 0.7698 0.4914 0.052 Uiso 1 1 calc R . .
H53B H 0.6106 0.8178 0.5074 0.052 Uiso 1 1 calc R . .
C54 C 0.5466(13) 0.6966(9) 0.4495(5) 0.047(4) Uani 1 1 d DU . .
H54A H 0.4984 0.6898 0.4868 0.057 Uiso 1 1 calc R . .
H54B H 0.4656 0.6981 0.4265 0.057 Uiso 1 1 calc R . .
C55 C 0.6402(13) 0.6096(9) 0.4461(4) 0.047(3) Uani 1 1 d DU . .
H55A H 0.5759 0.5478 0.4536 0.056 Uiso 1 1 calc R . .
H55B H 0.7111 0.6012 0.4731 0.056 Uiso 1 1 calc R . .
C56 C 0.8511(12) 0.5517(9) 0.3926(5) 0.047(4) Uani 1 1 d DU . .
H56A H 0.8078 0.4831 0.3972 0.056 Uiso 1 1 calc R . .
H56B H 0.9036 0.5525 0.424 0.056 Uiso 1 1 calc R . .
C57 C 0.9645(15) 0.5728(10) 0.3434(6) 0.053(4) Uani 1 1 d U . .
H57A H 1.0388 0.5183 0.3473 0.063 Uiso 1 1 calc R . .
H57B H 0.9115 0.5676 0.3127 0.063 Uiso 1 1 calc R . .
C58 C 1.0496(13) 0.6705(9) 0.3291(5) 0.037(3) Uani 1 1 d U . .
H58A H 1.1004 0.6794 0.3597 0.044 Uiso 1 1 calc R . .
H58B H 1.1278 0.6708 0.2984 0.044 Uiso 1 1 calc R . .
C59 C 1.0335(14) 0.8522(9) 0.2972(5) 0.038(3) Uani 1 1 d U . .
H59A H 1.1345 0.8405 0.2795 0.046 Uiso 1 1 calc R . .
H59B H 0.9809 0.8997 0.2711 0.046 Uiso 1 1 calc R . .
C60 C 1.0491(13) 0.8966(8) 0.3439(4) 0.034(3) Uani 1 1 d U . .
H60A H 1.1084 0.8513 0.3687 0.041 Uiso 1 1 calc R . .
H60B H 1.1043 0.9621 0.3316 0.041 Uiso 1 1 calc R . .
C61 C 0.8005(13) 0.9541(9) 0.5151(4) 0.053(4) Uani 1 1 d DU . .
H61A H 0.8719 1.0125 0.5049 0.064 Uiso 1 1 calc R . .
H61B H 0.8521 0.8977 0.5365 0.064 Uiso 1 1 calc R . .
C62 C 0.6627(17) 0.9822(11) 0.5517(5) 0.067(5) Uani 1 1 d DU . .
H62A H 0.5817 0.9302 0.5577 0.081 Uiso 1 1 calc R . .
H62B H 0.6924 0.9864 0.5868 0.081 Uiso 1 1 calc R . .
C63 C 0.8191(13) 0.9960(9) 0.3401(5) 0.032(3) Uani 1 1 d U . .
H63A H 0.7182 1.0015 0.3598 0.038 Uiso 1 1 calc R . .
H63B H 0.8047 0.9792 0.3057 0.038 Uiso 1 1 calc R . .
C64 C 0.9037(10) 1.0999(6) 0.3286(4) 0.031(3) Uani 1 1 d GU . .
C65 C 0.8726(11) 1.1635(8) 0.3628(3) 0.066(5) Uani 1 1 d GU . .
H65 H 0.7994 1.1444 0.3934 0.079 Uiso 1 1 calc R . .
C66 C 0.9474(13) 1.2547(7) 0.3530(4) 0.069(5) Uani 1 1 d GU . .
H66 H 0.9259 1.2987 0.3767 0.083 Uiso 1 1 calc R . .
C67 C 1.0532(12) 1.2823(7) 0.3089(5) 0.089(6) Uani 1 1 d GU . .
H67 H 1.1049 1.3455 0.302 0.107 Uiso 1 1 calc R . .
C68 C 1.0842(10) 1.2187(8) 0.2746(4) 0.069(5) Uani 1 1 d GU . .
H68 H 1.1575 1.2378 0.2441 0.083 Uiso 1 1 calc R . .
C69 C 1.0094(11) 1.1275(7) 0.2845(4) 0.060(4) Uani 1 1 d GU . .
H69 H 1.0309 1.0834 0.2608 0.073 Uiso 1 1 calc R . .
C70 C 0.6218(13) 0.6097(9) 0.3514(5) 0.040(3) Uani 1 1 d DU . .
H70A H 0.5459 0.6632 0.3495 0.048 Uiso 1 1 calc R . .
H70B H 0.6827 0.6204 0.3158 0.048 Uiso 1 1 calc R . .
C71 C 0.5389(11) 0.5091(7) 0.3616(4) 0.037(3) Uani 1 1 d GU . .
C72 C 0.5988(11) 0.4295(9) 0.3423(4) 0.085(6) Uani 1 1 d GU . .
H72 H 0.6969 0.4355 0.3227 0.102 Uiso 1 1 calc R . .
C73 C 0.5174(13) 0.3412(8) 0.3511(5) 0.124(8) Uani 1 1 d GU . .
H73 H 0.559 0.2859 0.3376 0.148 Uiso 1 1 calc R . .
C74 C 0.3761(13) 0.3325(8) 0.3792(4) 0.096(7) Uani 1 1 d GU . .
H74 H 0.3196 0.2712 0.3853 0.116 Uiso 1 1 calc R . .
C75 C 0.3161(11) 0.4121(9) 0.3986(4) 0.093(6) Uani 1 1 d GU . .
H75 H 0.2181 0.4061 0.4181 0.112 Uiso 1 1 calc R . .
C76 C 0.3976(11) 0.5004(8) 0.3898(4) 0.071(5) Uani 1 1 d GU . .
H76 H 0.356 0.5557 0.4032 0.085 Uiso 1 1 calc R . .
N5 N 0.9013(10) 0.9116(7) 0.3722(3) 0.027(2) Uani 1 1 d DU . .
N6 N 0.6351(10) 0.7927(7) 0.4325(4) 0.035(3) Uani 1 1 d DU . .
N7 N 0.7258(10) 0.6242(7) 0.3918(4) 0.034(2) Uani 1 1 d DU . .
N8 N 0.9458(11) 0.7545(7) 0.3152(4) 0.031(2) Uani 1 1 d U . .
O2 O 0.6100(10) 1.0779(8) 0.5256(4) 0.073(3) Uani 1 1 d DU . .
H2O H 0.6777 1.1222 0.5221 0.11 Uiso 1 1 calc R . .
Cu2 Cu 0.79521(17) 0.77269(12) 0.37606(6) 0.0323(5) Uani 1 1 d U . .
O3A O 0.0560(8) 0.6690(7) 0.1861(4) 0.084(4) Uani 0.5 1 d PDU B 1
O4A O -0.182(2) 0.7142(16) 0.2234(8) 0.065(11) Uiso 0.5 1 d PDU B 1
O5A O -0.1492(18) 0.6832(17) 0.1378(5) 0.028(10) Uiso 0.5 1 d PDU B 1
O6A O -0.138(2) 0.5518(10) 0.2123(9) 0.060(10) Uiso 0.5 1 d PDU B 1
O3B O 0.0560(8) 0.6690(7) 0.1861(4) 0.084(4) Uani 0.5 1 d PDU B 2
O4B O -0.157(2) 0.7378(15) 0.2134(10) 0.087(13) Uiso 0.5 1 d PDU B 2
O5B O -0.144(3) 0.671(2) 0.1396(7) 0.11(2) Uiso 0.5 1 d PDU B 2
O6B O -0.151(2) 0.5680(13) 0.2226(9) 0.082(13) Uiso 0.5 1 d PDU B 2
Cl1 Cl -0.1001(4) 0.6586(3) 0.18978(14) 0.0442(10) Uani 1 1 d DU . .
O7A O 0.6028(9) 0.6758(6) 0.0551(3) 0.048(3) Uani 0.5 1 d PDU C 1
O8A O 0.8018(16) 0.7135(11) -0.0125(6) 0.047(6) Uiso 0.5 1 d PDU C 1
O9A O 0.7502(19) 0.5475(10) 0.0312(6) 0.056(7) Uiso 0.5 1 d PDU C 1
O10A O 0.5863(15) 0.6317(13) -0.0261(6) 0.038(6) Uiso 0.5 1 d PDU C 1
O7B O 0.6028(9) 0.6758(6) 0.0551(3) 0.048(3) Uani 0.5 1 d PDU C 2
O8B O 0.739(2) 0.7310(12) -0.0276(7) 0.108(11) Uiso 0.5 1 d PDU C 2
O9B O 0.800(2) 0.5809(16) 0.0256(8) 0.112(12) Uiso 0.5 1 d PDU C 2
O10B O 0.5769(17) 0.5940(14) -0.0119(7) 0.059(8) Uiso 0.5 1 d PDU C 2
Cl2 Cl 0.6821(4) 0.6434(3) 0.01092(14) 0.0474(10) Uani 1 1 d DU . .
O11A O 1.044(2) 0.6992(16) 0.4426(6) 0.117(11) Uiso 0.5 1 d PDU D 1
O12A O 0.9949(16) 0.6478(11) 0.5346(6) 0.050(5) Uiso 0.5 1 d PDU D 1
O13A O 1.2229(19) 0.6084(13) 0.4907(8) 0.089(10) Uiso 0.5 1 d PDU D 1
O14A O 1.1726(18) 0.7719(11) 0.4987(7) 0.073(7) Uiso 0.5 1 d PDU D 1
O11B O 0.9724(19) 0.6888(14) 0.4667(9) 0.098(9) Uiso 0.5 1 d PDU D 2
O12B O 1.096(3) 0.6899(18) 0.5413(7) 0.197(16) Uiso 0.5 1 d PDU D 2
O13B O 1.1783(19) 0.5900(11) 0.4792(7) 0.043(6) Uiso 0.5 1 d PDU D 2
O14B O 1.2061(16) 0.7640(10) 0.4558(6) 0.041(5) Uiso 0.5 1 d PDU D 2
Cl3 Cl 1.1126(5) 0.6811(3) 0.48980(15) 0.0622(12) Uani 1 1 d DU . .
O15A O 0.6447(7) 0.8393(6) 0.3003(3) 0.056(3) Uani 0.5 1 d PDU E 1
O16A O 0.4369(19) 0.8847(16) 0.3520(6) 0.079(9) Uiso 0.5 1 d PDU E 1
O17A O 0.481(2) 0.9620(13) 0.2611(8) 0.105(15) Uiso 0.5 1 d PDU E 1
O18A O 0.4067(17) 0.7931(12) 0.2872(8) 0.064(8) Uiso 0.5 1 d PDU E 1
O15B O 0.6447(7) 0.8393(6) 0.3003(3) 0.056(3) Uani 0.5 1 d PDU E 2
O16B O 0.4603(18) 0.9252(14) 0.3432(6) 0.051(7) Uiso 0.5 1 d PDU E 2
O17B O 0.4778(19) 0.9425(13) 0.2508(6) 0.058(9) Uiso 0.5 1 d PDU E 2
O18B O 0.3910(16) 0.7890(11) 0.3089(8) 0.057(8) Uiso 0.5 1 d PDU E 2
Cl4 Cl 0.4933(4) 0.8738(3) 0.29948(14) 0.0440(10) Uani 1 1 d DU . .

loop_
_atom_site_aniso_label
_atom_site_aniso_U_11
_atom_site_aniso_U_22
_atom_site_aniso_U_33
_atom_site_aniso_U_23
_atom_site_aniso_U_13
_atom_site_aniso_U_12
C6A 0.052(10) 0.043(8) 0.030(8) -0.002(6) 0.015(6) 0.003(7)
C6B 0.052(10) 0.043(8) 0.030(8) -0.002(6) 0.015(6) 0.003(7)
C7 0.050(10) 0.045(10) 0.037(9) 0.002(6) -0.005(7) 0.008(7)
C8 0.017(7) 0.025(7) 0.058(8) -0.013(5) -0.010(6) 0.011(5)
C9 0.033(8) 0.041(8) 0.040(8) -0.012(5) -0.015(6) 0.008(6)
C10 0.039(8) 0.036(8) 0.028(8) -0.003(6) -0.006(6) -0.003(6)
C13 0.057(9) 0.030(8) 0.057(8) -0.008(6) 0.001(7) -0.017(7)
C14 0.027(8) 0.040(7) 0.057(7) -0.007(6) 0.000(7) 0.005(7)
C15 0.051(10) 0.034(7) 0.041(8) -0.011(6) 0.000(7) -0.013(7)
C16 0.042(9) 0.035(8) 0.054(9) -0.005(6) -0.013(8) -0.004(7)
C17 0.068(11) 0.037(8) 0.059(9) -0.002(7) -0.031(9) -0.005(8)
C18 0.079(12) 0.051(9) 0.048(9) -0.008(7) -0.004(9) -0.008(9)
C19 0.038(9) 0.033(8) 0.063(8) -0.014(6) 0.012(8) 0.006(7)
N1 0.036(7) 0.045(6) 0.032(7) -0.003(5) -0.011(5) 0.000(5)
N4 0.041(7) 0.038(6) 0.034(7) 0.001(5) -0.010(5) -0.009(5)
Cu1 0.0401(12) 0.0361(12) 0.0416(12) -0.0080(9) -0.0141(9) 0.0028(9)
C51 0.036(8) 0.037(9) 0.030(6) -0.016(6) -0.008(5) 0.005(6)
C52 0.043(8) 0.048(8) 0.021(7) -0.007(6) -0.013(6) 0.007(7)
C53 0.045(9) 0.058(9) 0.022(7) -0.005(7) 0.006(6) -0.008(7)
C54 0.052(10) 0.054(9) 0.032(9) -0.011(7) 0.013(6) -0.017(6)
C55 0.047(9) 0.038(7) 0.045(7) 0.013(7) -0.002(6) -0.016(6)
C56 0.038(8) 0.032(7) 0.065(10) 0.005(7) -0.017(6) -0.001(6)
C57 0.055(10) 0.031(7) 0.068(10) -0.004(8) -0.006(7) 0.012(7)
C58 0.034(8) 0.042(7) 0.031(8) -0.004(6) -0.002(6) 0.009(5)
C59 0.046(9) 0.042(7) 0.021(8) -0.001(6) 0.001(6) -0.001(6)
C60 0.035(7) 0.039(9) 0.025(7) -0.001(6) 0.000(6) 0.000(5)
C61 0.075(11) 0.048(10) 0.038(8) -0.022(7) 0.009(7) -0.002(7)
C62 0.073(11) 0.086(12) 0.049(11) -0.034(9) 0.001(9) 0.007(10)
C63 0.029(7) 0.038(6) 0.031(8) -0.011(6) -0.007(6) 0.005(5)
C64 0.030(8) 0.026(6) 0.041(8) -0.006(5) -0.024(6) 0.008(6)
C65 0.104(13) 0.053(10) 0.052(10) -0.029(8) -0.021(8) 0.008(9)
C66 0.136(17) 0.030(9) 0.054(11) -0.019(8) -0.042(9) 0.021(9)
C67 0.096(16) 0.093(14) 0.087(14) -0.019(10) -0.046(10) -0.026(11)
C68 0.052(11) 0.079(13) 0.067(12) 0.005(8) -0.008(8) -0.021(9)
C69 0.066(12) 0.049(10) 0.054(10) 0.011(8) 0.000(7) 0.002(7)
C70 0.042(8) 0.028(7) 0.048(8) 0.002(7) -0.018(6) 0.001(6)
C71 0.042(8) 0.035(7) 0.035(9) 0.000(6) -0.021(6) -0.013(6)
C72 0.081(12) 0.060(11) 0.131(16) -0.047(11) -0.029(10) -0.020(8)
C73 0.097(14) 0.074(12) 0.22(3) -0.067(16) -0.042(14) -0.033(11)
C74 0.118(14) 0.087(13) 0.081(16) 0.013(11) -0.052(12) -0.061(12)
C75 0.071(12) 0.097(15) 0.094(15) 0.025(11) -0.023(10) -0.048(9)
C76 0.045(9) 0.081(11) 0.079(13) 0.004(10) -0.015(8) -0.031(8)
N5 0.032(6) 0.027(5) 0.021(6) -0.002(4) -0.006(5) 0.010(4)
N6 0.024(6) 0.042(6) 0.040(7) -0.012(5) -0.003(4) -0.002(5)
N7 0.028(6) 0.034(5) 0.038(6) 0.002(5) -0.013(4) -0.007(4)
N8 0.036(6) 0.019(5) 0.033(6) 0.002(4) 0.003(5) 0.002(4)
O2 0.048(7) 0.072(8) 0.109(10) -0.037(7) -0.012(7) 0.005(6)
Cu2 0.0301(11) 0.0352(11) 0.0302(11) -0.0049(8) -0.0021(8) -0.0012(8)
O3A 0.043(5) 0.082(9) 0.123(10) -0.010(7) -0.017(7) -0.006(6)
O3B 0.043(5) 0.082(9) 0.123(10) -0.010(7) -0.017(7) -0.006(6)
Cl1 0.045(2) 0.046(3) 0.044(3) -0.016(2) -0.005(2) 0.008(2)
O7A 0.063(7) 0.050(7) 0.033(6) -0.014(5) -0.006(5) 0.011(5)
O7B 0.063(7) 0.050(7) 0.033(6) -0.014(5) -0.006(5) 0.011(5)
Cl2 0.056(3) 0.051(3) 0.037(2) -0.015(2) -0.002(2) 0.001(2)
Cl3 0.073(3) 0.063(3) 0.047(3) -0.005(2) -0.004(2) 0.008(2)
O15A 0.030(5) 0.044(7) 0.094(8) -0.026(6) 0.007(6) -0.007(5)
O15B 0.030(5) 0.044(7) 0.094(8) -0.026(6) 0.007(6) -0.007(5)
Cl4 0.043(2) 0.041(2) 0.048(3) -0.006(2) -0.010(2) 0.0037(19)

loop_
_atom_type_symbol
_atom_type_description
_atom_type_scat_dispersion_real
_atom_type_scat_dispersion_imag
_atom_type_scat_source
C C 0.0033 0.0016 'International Tables Vol C Tables 4.2.6.8 and 6.1.1.4'
H H 0 0 'International Tables Vol C Tables 4.2.6.8 and 6.1.1.4'
N N 0.0061 0.0033 'International Tables Vol C Tables 4.2.6.8 and 6.1.1.4'
O O 0.0106 0.006 'International Tables Vol C Tables 4.2.6.8 and 6.1.1.4'
Cl Cl 0.1484 0.1585 'International Tables Vol C Tables 4.2.6.8 and 6.1.1.4'
Cu Cu 0.3201 1.2651 'International Tables Vol C Tables 4.2.6.8 and 6.1.1.4'

loop_
_exptl_crystal_face_index_h
_exptl_crystal_face_index_k
_exptl_crystal_face_index_l
_exptl_crystal_face_perp_dist
0 1 -1 0.015
-1 -1 0 0.04
-2 0 -5 0.02
1 1 1 0.03
-1 -2 -2 0.025
0 0 1 0.07
0 0 -1 0.055
-1 0 -2 0.025
1 0 2 0.03
0 -1 0 0.03
0 1 0 0.02
0 -1 1 0.015
-2 1 -1 0.05
0 -1 -1 0.045

loop_
_geom_angle_atom_site_label_1
_geom_angle_atom_site_label_2
_geom_angle_atom_site_label_3
_geom_angle
N1 C1A C2A 116.8(14)
N1 C1A H1A1 108.1
C2A C1A H1A1 108.1
N1 C1A H1A2 108.1
C2A C1A H1A2 108.1
H1A1 C1A H1A2 107.3
C3A C2A C1A 114.3(14)
C3A C2A C11A 107.1(12)
C1A C2A C11A 107.0(12)
C3A C2A H2A 109.4
C1A C2A H2A 109.4
C11A C2A H2A 109.4
N2A C3A C2A 115.5(14)
N2A C3A H3A1 108.4
C2A C3A H3A1 108.4
N2A C3A H3A2 108.4
C2A C3A H3A2 108.4
H3A1 C3A H3A2 107.5
C5A C4A N2A 117.5(16)
C5A C4A H4A1 107.9
N2A C4A H4A1 107.9
C5A C4A H4A2 107.9
N2A C4A H4A2 107.9
H4A1 C4A H4A2 107.2
C4A C5A N3A 116.3(15)
C4A C5A H5A1 108.2
N3A C5A H5A1 108.2
C4A C5A H5A2 108.2
N3A C5A H5A2 108.2
H5A1 C5A H5A2 107.4
N3A C6A C7 112.4(11)
N3A C6A H6A1 109.1
C7 C6A H6A1 109.1
N3A C6A H6A2 109.1
C7 C6A H6A2 109.1
H6A1 C6A H6A2 107.9
N1 C1B C2B 116.8(14)
N1 C1B H1B1 108.1
C2B C1B H1B1 108.1
N1 C1B H1B2 108.1
C2B C1B H1B2 108.1
H1B1 C1B H1B2 107.3
C3B C2B C1B 113.0(14)
C3B C2B C11B 105.8(12)
C1B C2B C11B 106.7(12)
C3B C2B H2B 110.4
C1B C2B H2B 110.4
C11B C2B H2B 110.4
N2B C3B C2B 113.0(14)
N2B C3B H3B1 109
C2B C3B H3B1 109
N2B C3B H3B2 109
C2B C3B H3B2 109
H3B1 C3B H3B2 107.8
C5B C4B N2B 114.4(14)
C5B C4B H4B1 108.7
N2B C4B H4B1 108.7
C5B C4B H4B2 108.7
N2B C4B H4B2 108.7
H4B1 C4B H4B2 107.6
C4B C5B N3B 111.9(14)
C4B C5B H5B1 109.2
N3B C5B H5B1 109.2
C4B C5B H5B2 109.2
N3B C5B H5B2 109.2
H5B1 C5B H5B2 107.9
C8 C7 C6A 112.8(10)
C8 C7 H7A 109
C6A C7 H7A 109
C8 C7 H7B 109
C6A C7 H7B 109
H7A C7 H7B 107.8
N4 C8 C7 115.3(10)
N4 C8 H8A 108.5
C7 C8 H8A 108.5
N4 C8 H8B 108.5
C7 C8 H8B 108.5
H8A C8 H8B 107.5
N4 C9 C10 110.8(10)
N4 C9 H9A 109.5
C10 C9 H9A 109.5
N4 C9 H9B 109.5
C10 C9 H9B 109.5
H9A C9 H9B 108.1
N1 C10 C9 110.8(10)
N1 C10 H10A 109.5
C9 C10 H10A 109.5
N1 C10 H10B 109.5
C9 C10 H10B 109.5
H10A C10 H10B 108.1
C2A C11A C12A 115.1(15)
C2A C11A H11A 108.5
C12A C11A H11A 108.5
C2A C11A H11B 108.5
C12A C11A H11B 108.5
H11A C11A H11B 107.5
O1A C12A C11A 103.1(16)
O1A C12A H12A 111.1
C11A C12A H12A 111.1
O1A C12A H12B 111.1
C11A C12A H12B 111.1
H12A C12A H12B 109.1
C2B C11B C12B 115.5(17)
C2B C11B H11C 108.4
C12B C11B H11C 108.4
C2B C11B H11D 108.4
C12B C11B H11D 108.4
H11C C11B H11D 107.5
O1B C12B C11B 101.5(16)
O1B C12B H12C 111.5
C11B C12B H12C 111.5
O1B C12B H12D 111.5
C11B C12B H12D 111.5
H12C C12B H12D 109.3
C14 C13 N1 118.4(11)
C14 C13 H13A 107.7
N1 C13 H13A 107.7
C14 C13 H13B 107.7
N1 C13 H13B 107.7
H13A C13 H13B 107.1
C15 C14 C19 120
C15 C14 C13 123.3(8)
C19 C14 C13 116.7(8)
C14 C15 C16 120
C14 C15 H15 120
C16 C15 H15 120
C15 C16 C17 120
C15 C16 H16 120
C17 C16 H16 120
C16 C17 C18 120
C16 C17 H17 120
C18 C17 H17 120
C19 C18 C17 120
C19 C18 H18 120
C17 C18 H18 120
C18 C19 C14 120
C18 C19 H19 120
C14 C19 H19 120
N3A C20A C21A 118.0(14)
N3A C20A H20A 107.8
C21A C20A H20A 107.8
N3A C20A H20B 107.8
C21A C20A H20B 107.8
H20A C20A H20B 107.2
C26A C21A C22A 120
C26A C21A C20A 117.5(18)
C22A C21A C20A 122.4(18)
C23A C22A C21A 120
C23A C22A H22A 120
C21A C22A H22A 120
C22A C23A C24A 120
C22A C23A H23A 120
C24A C23A H23A 120
C25A C24A C23A 120
C25A C24A H24A 120
C23A C24A H24A 120
C24A C25A C26A 120
C24A C25A H25A 120
C26A C25A H25A 120
C25A C26A C21A 120
C25A C26A H26A 120
C21A C26A H26A 120
N3B C20B C21B 116.4(13)
N3B C20B H20C 108.2
C21B C20B H20C 108.2
N3B C20B H20D 108.2
C21B C20B H20D 108.2
H20C C20B H20D 107.3
C26B C21B C22B 120
C26B C21B C20B 118.0(19)
C22B C21B C20B 122.0(19)
C23B C22B C21B 120
C23B C22B H22B 120
C21B C22B H22B 120
C22B C23B C24B 120
C22B C23B H23B 120
C24B C23B H23B 120
C23B C24B C25B 120
C23B C24B H24B 120
C25B C24B H24B 120
C26B C25B C24B 120
C26B C25B H25B 120
C24B C25B H25B 120
C25B C26B C21B 120
C25B C26B H26B 120
C21B C26B H26B 120
C10 N1 C1B 109.2(12)
C10 N1 C1A 111.2(12)
C1B N1 C1A 2.0(15)
C10 N1 C13 109.1(9)
C1B N1 C13 112.1(11)
C1A N1 C13 111.1(11)
C10 N1 Cu1 103.8(7)
C1B N1 Cu1 111.1(9)
C1A N1 Cu1 110.3(9)
C13 N1 Cu1 111.3(8)
C3A N2A C4A 112.4(14)
C3A N2A Cu1 118.8(18)
C4A N2A Cu1 100.5(12)
C5A N3A C20A 114.8(13)
C5A N3A C6A 108.5(13)
C20A N3A C6A 111.7(11)
C5A N3A Cu1 96.9(12)
C20A N3A Cu1 113.3(13)
C6A N3A Cu1 110.7(12)
C3B N2B C4B 111.8(14)
C3B N2B Cu1 116.1(17)
C4B N2B Cu1 110.6(13)
C20B N3B C5B 111.4(12)
C20B N3B Cu1 108.8(12)
C5B N3B Cu1 108.8(12)
C8 N4 C9 111.3(10)
C8 N4 Cu1 110.9(8)
C9 N4 Cu1 107.1(8)
C12A O1A H1O1 109.5
C12B O1B H1O2 109.5
N2A Cu1 N4 171.1(7)
N2A Cu1 N2B 11.9(11)
N4 Cu1 N2B 176.9(7)
N2A Cu1 N3A 93.6(7)
N4 Cu1 N3A 90.6(6)
N2B Cu1 N3A 87.7(7)
N2A Cu1 N3B 90.3(7)
N4 Cu1 N3B 94.4(5)
N2B Cu1 N3B 83.8(7)
N3A Cu1 N3B 5.0(9)
N2A Cu1 N1 90.4(6)
N4 Cu1 N1 86.6(4)
N2B Cu1 N1 94.7(6)
N3A Cu1 N1 170.3(5)
N3B Cu1 N1 167.5(6)
N5 C51 C52 116.5(9)
N5 C51 H51A 108.2
C52 C51 H51A 108.2
N5 C51 H51B 108.2
C52 C51 H51B 108.2
H51A C51 H51B 107.3
C53 C52 C51 112.6(9)
C53 C52 C61 109.2(8)
C51 C52 C61 108.9(8)
C53 C52 H52 108.7
C51 C52 H52 108.7
C61 C52 H52 108.7
N6 C53 C52 112.5(9)
N6 C53 H53A 109.1
C52 C53 H53A 109.1
N6 C53 H53B 109.1
C52 C53 H53B 109.1
H53A C53 H53B 107.8
C55 C54 N6 112.0(9)
C55 C54 H54A 109.2
N6 C54 H54A 109.2
C55 C54 H54B 109.2
N6 C54 H54B 109.2
H54A C54 H54B 107.9
C54 C55 N7 109.7(9)
C54 C55 H55A 109.7
N7 C55 H55A 109.7
C54 C55 H55B 109.7
N7 C55 H55B 109.7
H55A C55 H55B 108.2
N7 C56 C57 114.5(10)
N7 C56 H56A 108.6
C57 C56 H56A 108.6
N7 C56 H56B 108.6
C57 C56 H56B 108.6
H56A C56 H56B 107.6
C58 C57 C56 118.6(12)
C58 C57 H57A 107.7
C56 C57 H57A 107.7
C58 C57 H57B 107.7
C56 C57 H57B 107.7
H57A C57 H57B 107.1
N8 C58 C57 110.0(10)
N8 C58 H58A 109.7
C57 C58 H58A 109.7
N8 C58 H58B 109.7
C57 C58 H58B 109.7
H58A C58 H58B 108.2
C60 C59 N8 110.0(9)
C60 C59 H59A 109.7
N8 C59 H59A 109.7
C60 C59 H59B 109.7
N8 C59 H59B 109.7
H59A C59 H59B 108.2
N5 C60 C59 111.0(10)
N5 C60 H60A 109.4
C59 C60 H60A 109.4
N5 C60 H60B 109.4
C59 C60 H60B 109.4
H60A C60 H60B 108
C52 C61 C62 116.7(10)
C52 C61 H61A 108.1
C62 C61 H61A 108.1
C52 C61 H61B 108.1
C62 C61 H61B 108.1
H61A C61 H61B 107.3
O2 C62 C61 108.1(11)
O2 C62 H62A 110.1
C61 C62 H62A 110.1
O2 C62 H62B 110.1
C61 C62 H62B 110.1
H62A C62 H62B 108.4
N5 C63 C64 113.3(9)
N5 C63 H63A 108.9
C64 C63 H63A 108.9
N5 C63 H63B 108.9
C64 C63 H63B 108.9
H63A C63 H63B 107.7
C69 C64 C65 120
C69 C64 C63 120.1(8)
C65 C64 C63 119.9(8)
C66 C65 C64 120
C66 C65 H65 120
C64 C65 H65 120
C65 C66 C67 120
C65 C66 H66 120
C67 C66 H66 120
C68 C67 C66 120
C68 C67 H67 120
C66 C67 H67 120
C67 C68 C69 120
C67 C68 H68 120
C69 C68 H68 120
C64 C69 C68 120
C64 C69 H69 120
C68 C69 H69 120
C71 C70 N7 117.3(9)
C71 C70 H70A 108
N7 C70 H70A 108
C71 C70 H70B 108
N7 C70 H70B 108
H70A C70 H70B 107.2
C76 C71 C72 120
C76 C71 C70 117.8(9)
C72 C71 C70 122.2(9)
C73 C72 C71 120
C73 C72 H72 120
C71 C72 H72 120
C74 C73 C72 120
C74 C73 H73 120
C72 C73 H73 120
C73 C74 C75 120
C73 C74 H74 120
C75 C74 H74 120
C74 C75 C76 120
C74 C75 H75 120
C76 C75 H75 120
C71 C76 C75 120
C71 C76 H76 120
C75 C76 H76 120
C60 N5 C51 111.7(9)
C60 N5 C63 111.5(9)
C51 N5 C63 111.2(9)
C60 N5 Cu2 100.3(6)
C51 N5 Cu2 111.5(7)
C63 N5 Cu2 110.2(7)
C53 N6 C54 111.0(9)
C53 N6 Cu2 113.0(7)
C54 N6 Cu2 106.1(7)
C55 N7 C56 109.6(9)
C55 N7 C70 110.4(9)
C56 N7 C70 110.3(9)
C55 N7 Cu2 102.7(7)
C56 N7 Cu2 114.2(7)
C70 N7 Cu2 109.4(7)
C58 N8 C59 109.8(10)
C58 N8 Cu2 114.2(7)
C59 N8 Cu2 105.4(7)
C62 O2 H2O 109.5
N6 Cu2 N8 175.7(4)
N6 Cu2 N7 88.1(4)
N8 Cu2 N7 91.7(4)
N6 Cu2 N5 92.9(4)
N8 Cu2 N5 88.3(4)
N7 Cu2 N5 166.9(4)
O6B Cl1 O5B 112.0(10)
O6B Cl1 O3A 111.2(9)
O5B Cl1 O3A 110.4(10)
O6B Cl1 O4A 92.5(15)
O5B Cl1 O4A 115.0(18)
O3A Cl1 O4A 114.7(9)
O6B Cl1 O4B 109.0(10)
O5B Cl1 O4B 109.2(10)
O3A Cl1 O4B 104.8(9)
O4A Cl1 O4B 16.7(15)
O6B Cl1 O5A 116.9(16)
O5B Cl1 O5A 6(2)
O3A Cl1 O5A 111.0(8)
O4A Cl1 O5A 109.6(9)
O4B Cl1 O5A 103.0(17)
O6B Cl1 O6A 15.2(16)
O5B Cl1 O6A 101.4(18)
O3A Cl1 O6A 106.9(8)
O4A Cl1 O6A 107.2(9)
O4B Cl1 O6A 123.8(15)
O5A Cl1 O6A 107.0(8)
O9B Cl2 O10A 125.6(11)
O9B Cl2 O10B 111.2(9)
O10A Cl2 O10B 23.0(10)
O9B Cl2 O7A 112.1(9)
O10A Cl2 O7A 111.5(7)
O10B Cl2 O7A 107.6(8)
O9B Cl2 O8A 82.8(11)
O10A Cl2 O8A 111.9(8)
O10B Cl2 O8A 131.9(10)
O7A Cl2 O8A 108.6(7)
O9B Cl2 O8B 110.0(9)
O10A Cl2 O8B 85.7(11)
O10B Cl2 O8B 108.2(9)
O7A Cl2 O8B 107.6(8)
O8A Cl2 O8B 29.9(10)
O9B Cl2 O9A 24.9(11)
O10A Cl2 O9A 109.6(8)
O10B Cl2 O9A 90.4(11)
O7A Cl2 O9A 108.0(7)
O8A Cl2 O9A 107.1(8)
O8B Cl2 O9A 132.0(11)
O12B Cl3 O13A 101.0(14)
O12B Cl3 O11A 144.1(13)
O13A Cl3 O11A 112.8(9)
O12B Cl3 O14A 64.7(11)
O13A Cl3 O14A 110.5(9)
O11A Cl3 O14A 111.3(9)
O12B Cl3 O13B 116.5(10)
O13A Cl3 O13B 24.9(11)
O11A Cl3 O13B 92.3(12)
O14A Cl3 O13B 133.8(10)
O12B Cl3 O11B 113.3(10)
O13A Cl3 O11B 129.9(12)
O11A Cl3 O11B 33.5(11)
O14A Cl3 O11B 116.6(11)
O13B Cl3 O11B 105.1(9)
O12B Cl3 O12A 46.9(11)
O13A Cl3 O12A 109.4(9)
O11A Cl3 O12A 107.6(9)
O14A Cl3 O12A 104.8(8)
O13B Cl3 O12A 104.8(10)
O11B Cl3 O12A 74.4(10)
O12B Cl3 O14B 110.8(10)
O13A Cl3 O14B 96.2(11)
O11A Cl3 O14B 78.1(10)
O14A Cl3 O14B 46.5(8)
O13B Cl3 O14B 106.4(8)
O11B Cl3 O14B 103.9(8)
O12A Cl3 O14B 148.0(8)
O17A Cl4 O17B 17.1(14)
O17A Cl4 O16A 112.2(10)
O17B Cl4 O16A 126.8(12)
O17A Cl4 O15A 113.2(9)
O17B Cl4 O15A 111.0(8)
O16A Cl4 O15A 107.9(8)
O17A Cl4 O18B 123.5(13)
O17B Cl4 O18B 111.8(9)
O16A Cl4 O18B 86.7(11)
O15A Cl4 O18B 109.6(7)
O17A Cl4 O16B 92.5(13)
O17B Cl4 O16B 108.9(9)
O16A Cl4 O16B 23.1(11)
O15A Cl4 O16B 107.2(7)
O18B Cl4 O16B 108.2(8)
O17A Cl4 O18A 109.1(9)
O17B Cl4 O18A 94.4(12)
O16A Cl4 O18A 108.2(9)
O15A Cl4 O18A 106.0(7)
O18B Cl4 O18A 21.9(11)
O16B Cl4 O18A 128.4(10)

loop_
_geom_bond_atom_site_label_1
_geom_bond_atom_site_label_2
_geom_bond_distance
C1A N1 1.482(15)
C1A C2A 1.509(14)
C1A H1A1 0.99
C1A H1A2 0.99
C2A C3A 1.492(14)
C2A C11A 1.562(17)
C2A H2A 1
C3A N2A 1.458(15)
C3A H3A1 0.99
C3A H3A2 0.99
C4A C5A 1.400(17)
C4A N2A 1.480(16)
C4A H4A1 0.99
C4A H4A2 0.99
C5A N3A 1.475(14)
C5A H5A1 0.99
C5A H5A2 0.99
C6A N3A 1.504(14)
C6A C7 1.552(15)
C6A H6A1 0.99
C6A H6A2 0.99
C1B N1 1.478(15)
C1B C2B 1.515(15)
C1B H1B1 0.99
C1B H1B2 0.99
C2B C3B 1.510(15)
C2B C11B 1.553(17)
C2B H2B 1
C3B N2B 1.463(16)
C3B H3B1 0.99
C3B H3B2 0.99
C4B C5B 1.412(17)
C4B N2B 1.481(16)
C4B H4B1 0.99
C4B H4B2 0.99
C5B N3B 1.507(14)
C5B H5B1 0.99
C5B H5B2 0.99
C7 C8 1.533(15)
C7 H7A 0.99
C7 H7B 0.99
C8 N4 1.458(14)
C8 H8A 0.99
C8 H8B 0.99
C9 N4 1.464(14)
C9 C10 1.495(15)
C9 H9A 0.99
C9 H9B 0.99
C10 N1 1.458(13)
C10 H10A 0.99
C10 H10B 0.99
C11A C12A 1.58(2)
C11A H11A 0.99
C11A H11B 0.99
C12A O1A 1.49(2)
C12A H12A 0.99
C12A H12B 0.99
C11B C12B 1.59(2)
C11B H11C 0.99
C11B H11D 0.99
C12B O1B 1.47(2)
C12B H12C 0.99
C12B H12D 0.99
C13 C14 1.498(14)
C13 N1 1.526(14)
C13 H13A 0.99
C13 H13B 0.99
C14 C15 1.381(5)
C14 C19 1.381(5)
C15 C16 1.381(5)
C15 H15 0.95
C16 C17 1.381(5)
C16 H16 0.95
C17 C18 1.381(5)
C17 H17 0.95
C18 C19 1.381(5)
C18 H18 0.95
C19 H19 0.95
C20A N3A 1.497(16)
C20A C21A 1.561(17)
C20A H20A 0.99
C20A H20B 0.99
C21A C26A 1.357(10)
C21A C22A 1.357(10)
C22A C23A 1.357(10)
C22A H22A 0.95
C23A C24A 1.357(10)
C23A H23A 0.95
C24A C25A 1.357(10)
C24A H24A 0.95
C25A C26A 1.357(10)
C25A H25A 0.95
C26A H26A 0.95
C20B N3B 1.506(16)
C20B C21B 1.562(17)
C20B H20C 0.99
C20B H20D 0.99
C21B C26B 1.373(10)
C21B C22B 1.373(10)
C22B C23B 1.373(10)
C22B H22B 0.95
C23B C24B 1.373(10)
C23B H23B 0.95
C24B C25B 1.373(10)
C24B H24B 0.95
C25B C26B 1.373(10)
C25B H25B 0.95
C26B H26B 0.95
N1 Cu1 2.067(10)
N2A Cu1 1.97(2)
N3A Cu1 2.05(2)
N2B Cu1 2.03(2)
N3B Cu1 2.06(2)
N4 Cu1 2.021(10)
O1A H1O1 0.84
O1B H1O2 0.84
C51 N5 1.488(11)
C51 C52 1.509(11)
C51 H51A 0.99
C51 H51B 0.99
C52 C53 1.509(11)
C52 C61 1.537(13)
C52 H52 1
C53 N6 1.470(11)
C53 H53A 0.99
C53 H53B 0.99
C54 C55 1.459(13)
C54 N6 1.485(12)
C54 H54A 0.99
C54 H54B 0.99
C55 N7 1.484(11)
C55 H55A 0.99
C55 H55B 0.99
C56 N7 1.488(11)
C56 C57 1.498(16)
C56 H56A 0.99
C56 H56B 0.99
C57 C58 1.487(16)
C57 H57A 0.99
C57 H57B 0.99
C58 N8 1.479(13)
C58 H58A 0.99
C58 H58B 0.99
C59 C60 1.484(14)
C59 N8 1.500(14)
C59 H59A 0.99
C59 H59B 0.99
C60 N5 1.465(13)
C60 H60A 0.99
C60 H60B 0.99
C61 C62 1.556(14)
C61 H61A 0.99
C61 H61B 0.99
C62 O2 1.435(14)
C62 H62A 0.99
C62 H62B 0.99
C63 N5 1.507(13)
C63 C64 1.559(13)
C63 H63A 0.99
C63 H63B 0.99
C64 C69 1.371(5)
C64 C65 1.371(5)
C65 C66 1.371(5)
C65 H65 0.95
C66 C67 1.371(5)
C66 H66 0.95
C67 C68 1.371(5)
C67 H67 0.95
C68 C69 1.371(5)
C68 H68 0.95
C69 H69 0.95
C70 C71 1.516(13)
C70 N7 1.528(13)
C70 H70A 0.99
C70 H70B 0.99
C71 C76 1.369(5)
C71 C72 1.369(5)
C72 C73 1.369(5)
C72 H72 0.95
C73 C74 1.369(5)
C73 H73 0.95
C74 C75 1.369(5)
C74 H74 0.95
C75 C76 1.369(5)
C75 H75 0.95
C76 H76 0.95
N5 Cu2 2.098(10)
N6 Cu2 1.973(9)
N7 Cu2 2.055(9)
N8 Cu2 1.996(9)
O2 H2O 0.84
O3A Cl1 1.394(7)
O4A Cl1 1.409(12)
O5A Cl1 1.434(11)
O6A Cl1 1.467(12)
O4B Cl1 1.413(15)
O5B Cl1 1.378(15)
O6B Cl1 1.377(15)
O7A Cl2 1.418(6)
O8A Cl2 1.421(11)
O9A Cl2 1.457(11)
O10A Cl2 1.397(11)
O8B Cl2 1.425(14)
O9B Cl2 1.386(14)
O10B Cl2 1.417(13)
O11A Cl3 1.406(12)
O12A Cl3 1.457(11)
O13A Cl3 1.392(12)
O14A Cl3 1.425(12)
O11B Cl3 1.449(15)
O12B Cl3 1.351(15)
O13B Cl3 1.435(13)
O14B Cl3 1.461(13)
O15A Cl4 1.433(7)
O16A Cl4 1.426(12)
O17A Cl4 1.393(12)
O18A Cl4 1.461(11)
O16B Cl4 1.454(11)
O17B Cl4 1.413(11)
O18B Cl4 1.436(11)
